data_1550117
loop_
_publ_author_name
'Dandela, Rambabu'
'Tothadi, Srinu'
'Marelli, Udaya Kiran'
'Nangia, Ashwini'

_publ_section_title
;
 Systematic synthesis of a 6-component organic-salt alloy of naftopidil,
 and pentanary, quaternary and ternary multicomponent crystals
;
_journal_issue 6
_journal_name_full IUCrJ
_journal_page_first
;
;
_journal_paper_doi 10.1107/S2052252518014057
_journal_volume 5
_journal_year 2018
_chemical_formula_sum 'C31 H34 N2 O6.81'
_chemical_formula_weight 543.56
_chemical_name_common 'Naftopidil_2-Hydroxybenzoic acid_2, 3-Dihydroxybenzoic acid_2, 6-dihydroxybenzoic acid_Salt alloy'
_space_group_crystal_system monoclinic
_space_group_IT_number 14
_space_group_name_Hall '-P 2ybc'
_space_group_name_H-M_alt 'P 1 21/c 1'
_symmetry_space_group_name_Hall '-P 2ybc'
_symmetry_space_group_name_H-M 'P 1 21/c 1'
_atom_sites_solution_hydrogens geom
_audit_creation_method SHELXL-2016/6
_cell_angle_alpha 90
_cell_angle_beta 95.49
_cell_angle_gamma 90
_cell_formula_units_Z 4
_cell_length_a 11.405
_cell_length_b 17.746
_cell_length_c 13.511
_cell_measurement_reflns_used 9890
_cell_measurement_temperature 293(2)
_cell_measurement_theta_max 28.55
_cell_measurement_theta_min 2.30
_cell_volume 2721.990
_computing_structure_refinement 'SHELXL-2016/6 (Sheldrick, 2016)'
_computing_structure_solution 'SHELXT 2014/5 (Sheldrick, 2014)'
_diffrn_ambient_temperature 293(2)
_diffrn_measured_fraction_theta_full 0.990
_diffrn_measured_fraction_theta_max 0.991
_diffrn_measurement_device_type 'Bruker APEX-II CCD'
_diffrn_measurement_method '\f and \w scans'
_diffrn_radiation_type MoK\a
_diffrn_radiation_wavelength 0.71073
_diffrn_reflns_av_R_equivalents 0.0568
_diffrn_reflns_av_unetI/netI 0.0359
_diffrn_reflns_Laue_measured_fraction_full 0.990
_diffrn_reflns_Laue_measured_fraction_max 0.991
_diffrn_reflns_limit_h_max 16
_diffrn_reflns_limit_h_min -16
_diffrn_reflns_limit_k_max 25
_diffrn_reflns_limit_k_min -25
_diffrn_reflns_limit_l_max 19
_diffrn_reflns_limit_l_min -19
_diffrn_reflns_number 69144
_diffrn_reflns_point_group_measured_fraction_full 0.990
_diffrn_reflns_point_group_measured_fraction_max 0.991
_diffrn_reflns_theta_full 25.242
_diffrn_reflns_theta_max 30.438
_diffrn_reflns_theta_min 2.295
_exptl_absorpt_coefficient_mu 0.094
_exptl_crystal_colour colourless
_exptl_crystal_density_diffrn 1.326
_exptl_crystal_description block
_exptl_crystal_F_000 1154
_exptl_crystal_size_max 0.15
_exptl_crystal_size_mid 0.15
_exptl_crystal_size_min 0.1
_refine_diff_density_max 0.277
_refine_diff_density_min -0.318
_refine_diff_density_rms 0.088
_refine_ls_extinction_method none
_refine_ls_goodness_of_fit_ref 1.104
_refine_ls_hydrogen_treatment constr
_refine_ls_matrix_type full
_refine_ls_number_parameters 375
_refine_ls_number_reflns 8182
_refine_ls_number_restraints 0
_refine_ls_restrained_S_all 1.104
_refine_ls_R_factor_all 0.1280
_refine_ls_R_factor_gt 0.0810
_refine_ls_shift/su_max 0.000
_refine_ls_shift/su_mean 0.000
_refine_ls_structure_factor_coef Fsqd
_refine_ls_weighting_details 'w=1/[\s^2^(Fo^2^)+(0.0757P)^2^+1.4079P] where P=(Fo^2^+2Fc^2^)/3'
_refine_ls_weighting_scheme calc
_refine_ls_wR_factor_gt 0.1985
_refine_ls_wR_factor_ref 0.2254
_reflns_Friedel_coverage 0.000
_reflns_number_gt 5170
_reflns_number_total 8182
_reflns_threshold_expression 'I > 2\s(I)'
_cod_data_source_file ed5016.cif
_cod_data_source_block 1346
_cod_original_cell_volume 2722.0
_cod_database_code 1550117
_shelx_shelxl_version_number 2016/6
_shelx_space_group_comment
;
The symmetry employed for this shelxl refinement is uniquely defined
by the following loop, which should always be used as a source of
symmetry information in preference to the above space-group names.
They are only intended as comments.
;

loop_
_space_group_symop_operation_xyz
'x, y, z'
'-x, y+1/2, -z+1/2'
'-x, -y, -z'
'x, -y-1/2, z-1/2'

loop_
_atom_site_label
_atom_site_type_symbol
_atom_site_fract_x
_atom_site_fract_y
_atom_site_fract_z
_atom_site_U_iso_or_equiv
_atom_site_adp_type
_atom_site_occupancy
_atom_site_site_symmetry_order
_atom_site_calc_flag
_atom_site_refinement_flags_posn
_atom_site_refinement_flags_adp
_atom_site_refinement_flags_occupancy
_atom_site_disorder_assembly
_atom_site_disorder_group
C4A C 0.4775(3) 1.02310(16) 0.6559(2) 0.0694(8) Uani 0.43 1 d . . P A 1
C7A C 0.6531(3) 0.92199(16) 0.6330(2) 0.0668(7) Uani 0.38 1 d . . P B 1
O4 O 0.3936(5) 1.0689(3) 0.6593(4) 0.0926(17) Uani 0.43 1 d . . P A 1
H4 H 0.340108 1.057462 0.617066 0.139 Uiso 0.43 1 calc R U P A 1
O5 O 0.7209(8) 0.8799(6) 0.6290(10) 0.158(4) Uani 0.38 1 d . . P B 1
H7A H 0.693954 0.843869 0.596367 0.237 Uiso 0.38 1 calc R U P B 1
C4B C 0.4775(3) 1.02310(16) 0.6559(2) 0.0694(8) Uani 0.57 1 d . . P A 2
H4B H 0.417844 1.057796 0.663222 0.083 Uiso 0.57 1 calc R U P A 2
C7B C 0.6531(3) 0.92199(16) 0.6330(2) 0.0668(7) Uani 0.62 1 d . . P B 2
H7B H 0.714074 0.888288 0.625472 0.080 Uiso 0.62 1 calc R U P B 2
O8 O 0.20377(19) 0.75830(11) 0.30663(15) 0.0739(6) Uani 1 1 d . . . . .
O6 O 0.79438(16) 0.44172(10) 0.45029(14) 0.0631(5) Uani 1 1 d . . . . .
O7 O 0.4464(2) 0.76864(10) 0.29722(15) 0.0746(6) Uani 1 1 d . . . . .
H7 H 0.429695 0.791444 0.346762 0.112 Uiso 1 1 calc R U . . .
O1 O 0.59746(19) 0.78748(10) 0.52515(17) 0.0770(6) Uani 1 1 d . . . . .
O2 O 0.4111(2) 0.82161(12) 0.49643(18) 0.0812(6) Uani 1 1 d . . . . .
N2 N 0.50856(17) 0.65513(9) 0.44633(13) 0.0460(4) Uani 1 1 d . . . . .
H2 H 0.538432 0.706271 0.459666 0.055 Uiso 1 1 calc R U . . .
N1 N 0.68878(17) 0.55634(10) 0.53781(14) 0.0477(4) Uani 1 1 d . . . . .
C28 C -0.0637(3) 0.8996(2) 0.5086(3) 0.0849(10) Uani 1 1 d . . . . .
H28 H -0.096229 0.930609 0.554251 0.102 Uiso 1 1 calc R U . . .
C29 C 0.0591(3) 0.8948(2) 0.5081(2) 0.0781(9) Uani 1 1 d . . . . .
H29 H 0.107903 0.922632 0.553591 0.094 Uiso 1 1 calc R U . . .
O3 O 0.3393(2) 0.94200(15) 0.57011(19) 0.0893(7) Uani 1 1 d . . . . .
H3 H 0.333376 0.899439 0.546519 0.134 Uiso 1 1 calc R U . . .
C30 C 0.1070(3) 0.84972(17) 0.4413(2) 0.0654(7) Uani 1 1 d . . . . .
H30 H 0.188479 0.846224 0.442958 0.078 Uiso 1 1 calc R U . . .
C31 C 0.0363(2) 0.80810(14) 0.3695(2) 0.0610(6) Uani 1 1 d . . . . .
C22 C 0.0838(3) 0.76324(14) 0.2957(2) 0.0654(7) Uani 1 1 d . . . . .
C21 C 0.2608(3) 0.70712(16) 0.2449(2) 0.0742(8) Uani 1 1 d . . . . .
H21A H 0.259012 0.726609 0.177673 0.089 Uiso 1 1 calc R U . . .
H21B H 0.221767 0.658513 0.242659 0.089 Uiso 1 1 calc R U . . .
C20 C 0.3866(3) 0.69961(14) 0.29069(19) 0.0623(7) Uani 1 1 d . . . . .
H20 H 0.427955 0.666670 0.247336 0.075 Uiso 1 1 calc R U . . .
C19 C 0.3892(2) 0.66119(13) 0.39186(19) 0.0539(6) Uani 1 1 d . . . . .
H19A H 0.338738 0.689093 0.432686 0.065 Uiso 1 1 calc R U . . .
H19B H 0.356500 0.610943 0.382493 0.065 Uiso 1 1 calc R U . . .
C16 C 0.4992(2) 0.61686(13) 0.54438(17) 0.0518(5) Uani 1 1 d . . . . .
H16A H 0.453509 0.648262 0.585143 0.062 Uiso 1 1 calc R U . . .
H16B H 0.457795 0.569444 0.533104 0.062 Uiso 1 1 calc R U . . .
C15 C 0.6177(2) 0.60211(14) 0.59906(18) 0.0555(6) Uani 1 1 d . . . . .
H15A H 0.657284 0.649552 0.615033 0.067 Uiso 1 1 calc R U . . .
H15B H 0.608035 0.575998 0.660834 0.067 Uiso 1 1 calc R U . . .
C14 C 0.7918(2) 0.52258(12) 0.58829(18) 0.0489(5) Uani 1 1 d . . . . .
C9 C 0.8463(2) 0.46252(13) 0.54186(19) 0.0517(5) Uani 1 1 d . . . . .
C8 C 0.8462(3) 0.38018(17) 0.4018(3) 0.0803(9) Uani 1 1 d . . . . .
H8A H 0.802403 0.371010 0.338702 0.120 Uiso 1 1 calc R U . . .
H8B H 0.844806 0.335866 0.442439 0.120 Uiso 1 1 calc R U . . .
H8C H 0.926229 0.392340 0.391743 0.120 Uiso 1 1 calc R U . . .
C27 C -0.1348(3) 0.8589(2) 0.4426(3) 0.0845(10) Uani 1 1 d . . . . .
H27 H -0.215953 0.861349 0.445091 0.101 Uiso 1 1 calc R U . . .
C26 C -0.0889(3) 0.81273(16) 0.3700(2) 0.0707(8) Uani 1 1 d . . . . .
C25 C -0.1602(3) 0.77444(19) 0.2945(3) 0.0924(12) Uani 1 1 d . . . . .
H25 H -0.241701 0.774991 0.294981 0.111 Uiso 1 1 calc R U . . .
C24 C -0.1109(4) 0.73702(19) 0.2215(4) 0.1030(14) Uani 1 1 d . . . . .
H24 H -0.159609 0.715088 0.170262 0.124 Uiso 1 1 calc R U . . .
C23 C 0.0125(3) 0.73047(16) 0.2211(3) 0.0893(11) Uani 1 1 d . . . . .
H23 H 0.044639 0.704129 0.170728 0.107 Uiso 1 1 calc R U . . .
C13 C 0.8380(3) 0.54394(15) 0.6826(2) 0.0626(6) Uani 1 1 d . . . . .
H13 H 0.802694 0.583273 0.714196 0.075 Uiso 1 1 calc R U . . .
C12 C 0.9355(3) 0.50831(17) 0.7313(2) 0.0720(8) Uani 1 1 d . . . . .
H12 H 0.964906 0.523669 0.794715 0.086 Uiso 1 1 calc R U . . .
C11 C 0.9878(3) 0.45058(17) 0.6853(2) 0.0717(8) Uani 1 1 d . . . . .
H11 H 1.053117 0.426530 0.717572 0.086 Uiso 1 1 calc R U . . .
C10 C 0.9441(2) 0.42741(14) 0.5905(2) 0.0634(7) Uani 1 1 d . . . . .
H10 H 0.980601 0.388217 0.559599 0.076 Uiso 1 1 calc R U . . .
C18 C 0.7093(2) 0.59949(13) 0.44819(18) 0.0533(6) Uani 1 1 d . . . . .
H18A H 0.760982 0.571320 0.408813 0.064 Uiso 1 1 calc R U . . .
H18B H 0.747340 0.646892 0.467185 0.064 Uiso 1 1 calc R U . . .
C17 C 0.5944(2) 0.61446(13) 0.38748(17) 0.0514(5) Uani 1 1 d . . . . .
H17A H 0.560104 0.566979 0.363831 0.062 Uiso 1 1 calc R U . . .
H17B H 0.608800 0.644517 0.329915 0.062 Uiso 1 1 calc R U . . .
C5 C 0.5885(3) 1.03861(16) 0.6939(2) 0.0737(9) Uani 1 1 d . . . . .
H5A H 0.604512 1.083788 0.727417 0.088 Uiso 0.43 1 calc R U P A 1
H5B H 0.604512 1.083788 0.727417 0.088 Uiso 0.57 1 calc R U P A 2
C3 C 0.4508(3) 0.95470(15) 0.60501(18) 0.0600(6) Uani 1 1 d . . . . .
C2 C 0.5406(2) 0.90401(12) 0.59316(17) 0.0531(6) Uani 1 1 d . . . . .
C1 C 0.5153(3) 0.83232(14) 0.5344(2) 0.0626(7) Uani 1 1 d . . . . .
C6 C 0.6778(3) 0.98868(17) 0.6838(2) 0.0734(8) Uani 1 1 d . . . . .
H6A H 0.754152 0.999379 0.710712 0.088 Uiso 0.38 1 calc R U P B 1
H6B H 0.754152 0.999379 0.710712 0.088 Uiso 0.62 1 calc R U P B 2

loop_
_atom_site_aniso_label
_atom_site_aniso_U_11
_atom_site_aniso_U_22
_atom_site_aniso_U_33
_atom_site_aniso_U_23
_atom_site_aniso_U_13
_atom_site_aniso_U_12
C4A 0.106(2) 0.0548(14) 0.0470(13) -0.0008(11) 0.0076(14) 0.0161(15)
C7A 0.090(2) 0.0540(14) 0.0571(15) 0.0002(12) 0.0107(14) -0.0117(14)
O4 0.099(4) 0.094(4) 0.083(4) -0.020(3) -0.007(3) 0.041(3)
O5 0.106(6) 0.139(8) 0.229(12) -0.059(8) 0.015(7) 0.039(6)
C4B 0.106(2) 0.0548(14) 0.0470(13) -0.0008(11) 0.0076(14) 0.0161(15)
C7B 0.090(2) 0.0540(14) 0.0571(15) 0.0002(12) 0.0107(14) -0.0117(14)
O8 0.0790(14) 0.0651(11) 0.0748(13) -0.0186(10) -0.0075(10) 0.0193(10)
O6 0.0679(11) 0.0546(9) 0.0671(11) -0.0152(8) 0.0076(9) 0.0136(8)
O7 0.1071(16) 0.0516(10) 0.0669(12) 0.0051(9) 0.0182(11) 0.0068(10)
O1 0.0874(14) 0.0471(9) 0.0987(15) -0.0165(10) 0.0198(12) -0.0010(9)
O2 0.0788(14) 0.0699(13) 0.0952(15) -0.0327(11) 0.0098(12) -0.0102(10)
N2 0.0592(11) 0.0307(8) 0.0496(10) -0.0011(7) 0.0135(8) 0.0048(7)
N1 0.0559(11) 0.0428(9) 0.0457(10) -0.0007(7) 0.0112(8) 0.0064(8)
C28 0.0678(19) 0.116(3) 0.073(2) 0.0074(19) 0.0171(16) 0.0119(19)
C29 0.0673(18) 0.105(2) 0.0624(17) -0.0033(16) 0.0094(14) 0.0098(16)
O3 0.0812(15) 0.0996(18) 0.0864(16) -0.0304(13) 0.0042(12) 0.0112(12)
C30 0.0594(15) 0.0765(17) 0.0596(15) 0.0011(13) 0.0023(12) 0.0072(13)
C31 0.0628(15) 0.0504(13) 0.0681(16) 0.0182(12) -0.0022(12) 0.0034(11)
C22 0.0740(18) 0.0412(12) 0.0770(18) 0.0059(12) -0.0132(14) 0.0048(11)
C21 0.097(2) 0.0560(15) 0.0661(17) -0.0123(13) -0.0103(15) 0.0203(14)
C20 0.0883(19) 0.0448(12) 0.0546(14) -0.0055(10) 0.0102(13) 0.0144(12)
C19 0.0596(14) 0.0394(11) 0.0632(14) -0.0017(10) 0.0074(11) 0.0059(10)
C16 0.0615(14) 0.0461(11) 0.0505(12) 0.0029(9) 0.0204(11) 0.0067(10)
C15 0.0672(15) 0.0551(13) 0.0459(12) -0.0031(10) 0.0148(11) 0.0083(11)
C14 0.0527(13) 0.0396(10) 0.0553(13) 0.0004(9) 0.0096(10) 0.0016(9)
C9 0.0531(13) 0.0422(11) 0.0609(14) -0.0008(10) 0.0101(11) 0.0000(9)
C8 0.097(2) 0.0640(17) 0.082(2) -0.0219(15) 0.0189(17) 0.0193(16)
C27 0.0605(18) 0.101(2) 0.094(2) 0.034(2) 0.0168(17) 0.0098(17)
C26 0.0608(16) 0.0604(15) 0.089(2) 0.0307(15) -0.0058(15) -0.0046(13)
C25 0.076(2) 0.0609(18) 0.135(3) 0.022(2) -0.019(2) -0.0130(16)
C24 0.097(3) 0.0568(18) 0.145(4) -0.005(2) -0.040(3) -0.0129(18)
C23 0.109(3) 0.0494(15) 0.102(3) -0.0092(15) -0.028(2) 0.0025(15)
C13 0.0721(17) 0.0559(14) 0.0590(15) -0.0042(11) 0.0021(13) 0.0029(12)
C12 0.0753(19) 0.0721(18) 0.0658(17) 0.0048(14) -0.0080(14) -0.0014(15)
C11 0.0640(17) 0.0646(16) 0.084(2) 0.0152(15) -0.0059(15) 0.0035(13)
C10 0.0576(15) 0.0495(13) 0.0836(19) 0.0045(12) 0.0088(13) 0.0080(11)
C18 0.0602(14) 0.0478(12) 0.0545(13) 0.0034(10) 0.0198(11) 0.0068(10)
C17 0.0654(15) 0.0445(11) 0.0467(12) 0.0006(9) 0.0172(10) 0.0125(10)
C5 0.121(3) 0.0498(14) 0.0484(14) -0.0024(11) -0.0026(16) -0.0142(15)
C3 0.0775(18) 0.0616(14) 0.0407(12) -0.0039(10) 0.0041(11) -0.0046(13)
C2 0.0778(17) 0.0403(10) 0.0429(11) 0.0002(9) 0.0151(11) -0.0072(10)
C1 0.086(2) 0.0474(13) 0.0575(14) -0.0073(11) 0.0215(14) -0.0150(13)
C6 0.092(2) 0.0626(17) 0.0648(17) -0.0029(13) 0.0026(15) -0.0179(15)

loop_
_atom_type_symbol
_atom_type_description
_atom_type_scat_dispersion_real
_atom_type_scat_dispersion_imag
_atom_type_scat_source
C C 0.0030 0.0020 'International Tables Vol C Tables 4.2.6.8 and 6.1.1.4'
H H 0.0000 0.0000 'International Tables Vol C Tables 4.2.6.8 and 6.1.1.4'
N N 0.0060 0.0030 'International Tables Vol C Tables 4.2.6.8 and 6.1.1.4'
O O 0.0110 0.0060 'International Tables Vol C Tables 4.2.6.8 and 6.1.1.4'

loop_
_geom_angle_atom_site_label_1
_geom_angle_atom_site_label_2
_geom_angle_atom_site_label_3
_geom_angle
O4 C4A C5 122.9(4)
O4 C4A C3 116.2(4)
C5 C4A C3 120.8(3)
O5 C7A C2 117.6(6)
O5 C7A C6 120.2(6)
C2 C7A C6 121.9(3)
C5 C4B C3 120.8(3)
C2 C7B C6 121.9(3)
C22 O8 C21 119.0(2)
C9 O6 C8 117.2(2)
C19 N2 C16 109.28(18)
C19 N2 C17 112.59(18)
C16 N2 C17 110.74(16)
C14 N1 C15 115.97(19)
C14 N1 C18 114.97(18)
C15 N1 C18 108.53(17)
C27 C28 C29 120.0(3)
C30 C29 C28 120.2(3)
C29 C30 C31 121.8(3)
C30 C31 C22 123.0(3)
C30 C31 C26 118.2(3)
C22 C31 C26 118.8(3)
C23 C22 O8 125.0(3)
C23 C22 C31 121.1(3)
O8 C22 C31 113.9(2)
O8 C21 C20 106.5(2)
O7 C20 C21 112.7(2)
O7 C20 C19 111.5(2)
C21 C20 C19 110.0(2)
N2 C19 C20 114.4(2)
C15 C16 N2 112.17(19)
N1 C15 C16 109.93(19)
C13 C14 C9 118.1(2)
C13 C14 N1 123.1(2)
C9 C14 N1 118.7(2)
O6 C9 C10 124.4(2)
O6 C9 C14 115.8(2)
C10 C9 C14 119.8(2)
C28 C27 C26 121.7(3)
C25 C26 C27 123.5(3)
C25 C26 C31 118.3(3)
C27 C26 C31 118.1(3)
C24 C25 C26 120.7(4)
C25 C24 C23 121.7(3)
C22 C23 C24 119.1(4)
C14 C13 C12 121.9(3)
C11 C12 C13 119.4(3)
C12 C11 C10 120.5(3)
C9 C10 C11 120.3(3)
N1 C18 C17 110.06(19)
C18 C17 N2 111.97(19)
C4B C5 C6 120.7(3)
C4A C5 C6 120.7(3)
O3 C3 C2 122.8(2)
O3 C3 C4B 118.1(3)
C2 C3 C4B 119.1(3)
O3 C3 C4A 118.1(3)
C2 C3 C4A 119.1(3)
C7B C2 C3 118.4(2)
C7A C2 C3 118.4(2)
C7B C2 C1 121.5(3)
C7A C2 C1 121.5(3)
C3 C2 C1 120.1(3)
O1 C1 O2 123.4(2)
O1 C1 C2 118.9(3)
O2 C1 C2 117.7(3)
C5 C6 C7A 119.1(3)
C5 C6 C7B 119.1(3)

loop_
_geom_bond_atom_site_label_1
_geom_bond_atom_site_label_2
_geom_bond_distance
C4A O4 1.259(5)
C4A C5 1.349(5)
C4A C3 1.414(4)
C7A O5 1.080(8)
C7A C2 1.381(4)
C7A C6 1.384(4)
C4B C5 1.349(5)
C4B C3 1.414(4)
C7B C2 1.381(4)
C7B C6 1.384(4)
O8 C22 1.365(3)
O8 C21 1.431(3)
O6 C9 1.370(3)
O6 C8 1.430(3)
O7 C20 1.401(3)
O1 C1 1.245(3)
O2 C1 1.263(4)
N2 C19 1.489(3)
N2 C16 1.501(3)
N2 C17 1.503(3)
N1 C14 1.433(3)
N1 C15 1.460(3)
N1 C18 1.470(3)
C28 C27 1.355(5)
C28 C29 1.404(4)
C29 C30 1.359(4)
O3 C3 1.332(3)
C30 C31 1.409(4)
C31 C22 1.423(4)
C31 C26 1.430(4)
C22 C23 1.363(4)
C21 C20 1.512(4)
C20 C19 1.525(4)
C16 C15 1.499(4)
C14 C13 1.384(4)
C14 C9 1.410(3)
C9 C10 1.387(4)
C27 C26 1.417(5)
C26 C25 1.416(5)
C25 C24 1.355(6)
C24 C23 1.413(6)
C13 C12 1.390(4)
C12 C11 1.365(4)
C11 C10 1.392(4)
C18 C17 1.502(3)
C5 C6 1.367(5)
C3 C2 1.384(4)
C2 C1 1.513(3)
